data_4074386
loop_
_publ_author_name
'Izod, Keith'
'Wills, Corinne'
'Clegg, William'
'Harrington, Ross W.'

_publ_section_title
;
 Heavier Alkali Metal Complexes of a Silicon- and
 Phosphine-Borane-Stabilized Carbanion
;
_journal_issue 22
_journal_name_full Organometallics
_journal_page_first 5326
_journal_paper_doi 10.1021/om0606082
_journal_volume 25
_journal_year 2006
_chemical_formula_moiety 'C9 H27 B K P Si2'
_chemical_formula_sum 'C9 H27 B K P Si2'
_chemical_formula_weight 272.37
_chemical_name_systematic
;
 ?
;
_space_group_IT_number 14
_symmetry_cell_setting monoclinic
_symmetry_space_group_name_Hall '-P 2yn'
_symmetry_space_group_name_H-M 'P 1 21/n 1'
_atom_sites_solution_hydrogens geom
_atom_sites_solution_primary direct
_atom_sites_solution_secondary difmap
_audit_creation_method SHELXL-97
_cell_angle_alpha 90.000(5)
_cell_angle_beta 112.415(5)
_cell_angle_gamma 90.000(5)
_cell_formula_units_Z 8
_cell_length_a 15.881(4)
_cell_length_b 13.618(4)
_cell_length_c 16.500(4)
_cell_measurement_reflns_used 7662
_cell_measurement_temperature 150(2)
_cell_measurement_theta_max 28.3
_cell_measurement_theta_min 2.71
_cell_volume 3298.8(15)
_computing_cell_refinement 'Bruker SAINT'
_computing_data_collection 'Bruker SMART'
_computing_data_reduction 'Bruker SAINT'
_computing_molecular_graphics 'Bruker SHELXTL'
_computing_publication_material 'Bruker SHELXTL and local programs'
_computing_structure_refinement 'Bruker SHELXTL'
_computing_structure_solution 'Bruker SHELXTL'
_diffrn_ambient_temperature 150(2)
_diffrn_measured_fraction_theta_full 1.000
_diffrn_measured_fraction_theta_max 1.000
_diffrn_measurement_device_type 'Bruker SMART 1K CCD diffractometer'
_diffrn_measurement_method 'thin-slice \w scans'
_diffrn_radiation_monochromator graphite
_diffrn_radiation_source 'sealed tube'
_diffrn_radiation_type MoK\a
_diffrn_radiation_wavelength 0.71073
_diffrn_reflns_av_R_equivalents 0.0448
_diffrn_reflns_av_sigmaI/netI 0.0355
_diffrn_reflns_limit_h_max 17
_diffrn_reflns_limit_h_min -17
_diffrn_reflns_limit_k_max 14
_diffrn_reflns_limit_k_min -14
_diffrn_reflns_limit_l_max 17
_diffrn_reflns_limit_l_min -17
_diffrn_reflns_number 18439
_diffrn_reflns_theta_full 22.49
_diffrn_reflns_theta_max 22.49
_diffrn_reflns_theta_min 1.51
_diffrn_standards_number 0
_exptl_absorpt_coefficient_mu 0.535
_exptl_absorpt_correction_T_max 0.948
_exptl_absorpt_correction_T_min 0.847
_exptl_absorpt_correction_type multi-scan
_exptl_absorpt_process_details SADABS
_exptl_crystal_colour colourless
_exptl_crystal_density_diffrn 1.097
_exptl_crystal_density_method 'not measured'
_exptl_crystal_description slab
_exptl_crystal_F_000 1184
_exptl_crystal_size_max 0.32
_exptl_crystal_size_mid 0.32
_exptl_crystal_size_min 0.10
_refine_diff_density_max 0.470
_refine_diff_density_min -0.298
_refine_diff_density_rms 0.082
_refine_ls_extinction_method none
_refine_ls_goodness_of_fit_ref 1.425
_refine_ls_hydrogen_treatment mixed
_refine_ls_matrix_type full
_refine_ls_number_parameters 293
_refine_ls_number_reflns 4315
_refine_ls_number_restraints 0
_refine_ls_restrained_S_all 1.425
_refine_ls_R_factor_all 0.0759
_refine_ls_R_factor_gt 0.0676
_refine_ls_shift/su_max 0.000
_refine_ls_shift/su_mean 0.000
_refine_ls_structure_factor_coef Fsqd
_refine_ls_weighting_details 'calc w=1/[\s^2^(Fo^2^)+(0.0103P)^2^+10.6289P] where P=(Fo^2^+2Fc^2^)/3'
_refine_ls_weighting_scheme calc
_refine_ls_wR_factor_gt 0.1256
_refine_ls_wR_factor_ref 0.1279
_reflns_number_gt 3839
_reflns_number_total 4315
_reflns_threshold_expression I>2\s(I)
_cod_data_source_file om0606082si20060705_103118.cif
_cod_data_source_block 7
_cod_original_cell_volume 3298.9(15)
_cod_original_sg_symbol_H-M 'P 21/n'
_cod_database_code 4074386

loop_
_symmetry_equiv_pos_as_xyz
'x, y, z'
'-x+1/2, y+1/2, -z+1/2'
'-x, -y, -z'
'x-1/2, -y-1/2, z-1/2'

loop_
_atom_site_label
_atom_site_type_symbol
_atom_site_fract_x
_atom_site_fract_y
_atom_site_fract_z
_atom_site_U_iso_or_equiv
_atom_site_adp_type
_atom_site_occupancy
_atom_site_symmetry_multiplicity
_atom_site_calc_flag
_atom_site_refinement_flags
K1 K 0.43372(8) 0.56242(9) 0.58897(8) 0.0242(3) Uani 1 1 d .
K2 K 0.25915(9) 0.67517(10) 0.30588(8) 0.0306(3) Uani 1 1 d .
C1 C 0.3556(3) 0.6966(4) 0.6882(3) 0.0172(12) Uani 1 1 d .
C2 C 0.2196(4) 0.8478(5) 0.5924(4) 0.0346(15) Uani 1 1 d .
H2A H 0.1689 0.8012 0.5776 0.052 Uiso 1 1 calc R
H2B H 0.2061 0.8968 0.5456 0.052 Uiso 1 1 calc R
H2C H 0.2277 0.8808 0.6477 0.052 Uiso 1 1 calc R
C3 C 0.4019(4) 0.8854(4) 0.6252(4) 0.0358(15) Uani 1 1 d .
H3A H 0.4079 0.9173 0.6804 0.054 Uiso 1 1 calc R
H3B H 0.3786 0.9329 0.5771 0.054 Uiso 1 1 calc R
H3C H 0.4616 0.8615 0.6294 0.054 Uiso 1 1 calc R
C4 C 0.5603(4) 0.7499(5) 0.7901(4) 0.0319(14) Uani 1 1 d .
H4A H 0.5782 0.6933 0.7635 0.048 Uiso 1 1 calc R
H4B H 0.6054 0.7602 0.8495 0.048 Uiso 1 1 calc R
H4C H 0.5569 0.8086 0.7546 0.048 Uiso 1 1 calc R
C5 C 0.4213(4) 0.8339(4) 0.8541(4) 0.0289(14) Uani 1 1 d .
H5A H 0.4102 0.8923 0.8167 0.043 Uiso 1 1 calc R
H5B H 0.4740 0.8454 0.9086 0.043 Uiso 1 1 calc R
H5C H 0.3675 0.8204 0.8676 0.043 Uiso 1 1 calc R
C6 C 0.4689(4) 0.6222(4) 0.8751(3) 0.0305(14) Uani 1 1 d .
H6A H 0.4134 0.6055 0.8847 0.046 Uiso 1 1 calc R
H6B H 0.5166 0.6419 0.9309 0.046 Uiso 1 1 calc R
H6C H 0.4895 0.5648 0.8518 0.046 Uiso 1 1 calc R
C7 C 0.2148(4) 0.6390(5) 0.7696(4) 0.0366(15) Uani 1 1 d .
H7A H 0.2616 0.6371 0.8291 0.055 Uiso 1 1 calc R
H7B H 0.1671 0.5910 0.7646 0.055 Uiso 1 1 calc R
H7C H 0.1882 0.7049 0.7574 0.055 Uiso 1 1 calc R
C8 C 0.1688(4) 0.5939(5) 0.5810(4) 0.0406(17) Uani 1 1 d .
H8A H 0.1346 0.6556 0.5659 0.061 Uiso 1 1 calc R
H8B H 0.1288 0.5414 0.5860 0.061 Uiso 1 1 calc R
H8C H 0.1913 0.5770 0.5351 0.061 Uiso 1 1 calc R
C9 C 0.3129(4) 0.4793(4) 0.7147(4) 0.0316(14) Uani 1 1 d .
H9A H 0.3386 0.4583 0.6721 0.047 Uiso 1 1 calc R
H9B H 0.2631 0.4351 0.7117 0.047 Uiso 1 1 calc R
H9C H 0.3604 0.4775 0.7738 0.047 Uiso 1 1 calc R
P1 P 0.32315(9) 0.78251(10) 0.60416(8) 0.0179(3) Uani 1 1 d .
B1 B 0.3132(5) 0.7378(5) 0.4897(4) 0.0248(15) Uani 1 1 d .
H1A H 0.277(4) 0.796(4) 0.445(4) 0.036(16) Uiso 1 1 d .
H1B H 0.277(4) 0.669(4) 0.476(3) 0.031(15) Uiso 1 1 d .
H1C H 0.381(4) 0.726(4) 0.484(3) 0.031(15) Uiso 1 1 d .
Si1 Si 0.44470(9) 0.72574(11) 0.79501(9) 0.0188(4) Uani 1 1 d .
Si2 Si 0.26781(10) 0.60825(11) 0.68852(9) 0.0202(4) Uani 1 1 d .
C10 C 0.1937(3) 0.2677(4) 0.3365(3) 0.0161(11) Uani 1 1 d .
C11 C 0.2849(4) 0.3008(4) 0.5276(3) 0.0287(14) Uani 1 1 d .
H11A H 0.2457 0.3563 0.5277 0.043 Uiso 1 1 calc R
H11B H 0.3452 0.3099 0.5740 0.043 Uiso 1 1 calc R
H11C H 0.2579 0.2397 0.5379 0.043 Uiso 1 1 calc R
C12 C 0.3777(4) 0.1951(4) 0.4380(3) 0.0257(13) Uani 1 1 d .
H12A H 0.3515 0.1335 0.4485 0.039 Uiso 1 1 calc R
H12B H 0.4335 0.2099 0.4886 0.039 Uiso 1 1 calc R
H12C H 0.3920 0.1884 0.3855 0.039 Uiso 1 1 calc R
C13 C 0.1002(4) 0.4660(4) 0.3473(4) 0.0399(16) Uani 1 1 d .
H13A H 0.0653 0.4332 0.3773 0.060 Uiso 1 1 calc R
H13B H 0.0638 0.5193 0.3107 0.060 Uiso 1 1 calc R
H13C H 0.1565 0.4929 0.3908 0.060 Uiso 1 1 calc R
C14 C 0.0180(4) 0.3389(5) 0.1874(4) 0.0356(15) Uani 1 1 d .
H14A H 0.0299 0.2950 0.1459 0.053 Uiso 1 1 calc R
H14B H -0.0135 0.3979 0.1565 0.053 Uiso 1 1 calc R
H14C H -0.0202 0.3051 0.2133 0.053 Uiso 1 1 calc R
C15 C 0.1874(4) 0.4464(4) 0.2152(4) 0.0348(15) Uani 1 1 d .
H15A H 0.2485 0.4654 0.2556 0.052 Uiso 1 1 calc R
H15B H 0.1520 0.5054 0.1897 0.052 Uiso 1 1 calc R
H15C H 0.1922 0.4054 0.1683 0.052 Uiso 1 1 calc R
C16 C 0.0327(4) 0.2061(5) 0.3908(4) 0.0343(15) Uani 1 1 d .
H16A H 0.0611 0.2342 0.4497 0.051 Uiso 1 1 calc R
H16B H -0.0043 0.1492 0.3925 0.051 Uiso 1 1 calc R
H16C H -0.0061 0.2557 0.3508 0.051 Uiso 1 1 calc R
C17 C 0.0628(4) 0.0963(4) 0.2456(3) 0.0259(13) Uani 1 1 d .
H17A H 0.0322 0.1427 0.1980 0.039 Uiso 1 1 calc R
H17B H 0.0175 0.0524 0.2532 0.039 Uiso 1 1 calc R
H17C H 0.1070 0.0575 0.2309 0.039 Uiso 1 1 calc R
C18 C 0.1875(4) 0.0658(4) 0.4282(4) 0.0360(15) Uani 1 1 d .
H18A H 0.2288 0.0333 0.4052 0.054 Uiso 1 1 calc R
H18B H 0.1441 0.0178 0.4337 0.054 Uiso 1 1 calc R
H18C H 0.2229 0.0940 0.4859 0.054 Uiso 1 1 calc R
P2 P 0.29595(9) 0.29431(10) 0.42194(8) 0.0158(3) Uani 1 1 d .
B2 B 0.3647(5) 0.4098(5) 0.4176(4) 0.0257(15) Uani 1 1 d .
H2D H 0.382(3) 0.404(3) 0.361(3) 0.018(13) Uiso 1 1 d .
H2E H 0.332(4) 0.483(4) 0.420(4) 0.039(16) Uiso 1 1 d .
H2F H 0.429(4) 0.401(4) 0.480(3) 0.029(15) Uiso 1 1 d .
Si3 Si 0.12887(10) 0.37497(11) 0.27645(9) 0.0200(4) Uani 1 1 d .
Si4 Si 0.12389(10) 0.16642(11) 0.35098(9) 0.0183(3) Uani 1 1 d .

loop_
_atom_site_aniso_label
_atom_site_aniso_U_11
_atom_site_aniso_U_22
_atom_site_aniso_U_33
_atom_site_aniso_U_23
_atom_site_aniso_U_13
_atom_site_aniso_U_12
K1 0.0267(7) 0.0254(7) 0.0217(7) -0.0019(5) 0.0108(5) 0.0048(5)
K2 0.0364(8) 0.0429(8) 0.0163(7) -0.0012(6) 0.0142(6) -0.0009(6)
C1 0.020(3) 0.018(3) 0.014(3) -0.003(2) 0.007(2) -0.003(2)
C2 0.041(4) 0.039(4) 0.024(3) 0.004(3) 0.014(3) 0.010(3)
C3 0.046(4) 0.030(4) 0.025(3) 0.002(3) 0.006(3) -0.005(3)
C4 0.023(3) 0.040(4) 0.029(3) -0.009(3) 0.006(3) -0.001(3)
C5 0.031(3) 0.029(3) 0.023(3) -0.009(3) 0.007(3) 0.002(3)
C6 0.027(3) 0.037(4) 0.018(3) -0.005(3) -0.002(3) 0.004(3)
C7 0.035(4) 0.050(4) 0.032(4) -0.003(3) 0.020(3) 0.000(3)
C8 0.035(4) 0.048(4) 0.031(4) 0.001(3) 0.004(3) -0.021(3)
C9 0.035(3) 0.032(3) 0.032(3) -0.004(3) 0.016(3) -0.009(3)
P1 0.0220(7) 0.0185(8) 0.0125(7) -0.0011(6) 0.0057(6) -0.0005(6)
B1 0.036(4) 0.024(4) 0.015(3) 0.005(3) 0.010(3) 0.003(3)
Si1 0.0184(8) 0.0220(8) 0.0141(8) -0.0040(6) 0.0041(6) 0.0024(6)
Si2 0.0216(8) 0.0241(8) 0.0159(8) -0.0014(7) 0.0083(6) -0.0029(7)
C10 0.023(3) 0.013(3) 0.009(3) 0.000(2) 0.003(2) -0.002(2)
C11 0.036(3) 0.034(4) 0.017(3) -0.006(3) 0.011(3) 0.001(3)
C12 0.026(3) 0.027(3) 0.018(3) -0.003(2) 0.003(2) 0.001(3)
C13 0.043(4) 0.033(4) 0.038(4) -0.002(3) 0.009(3) 0.017(3)
C14 0.035(4) 0.042(4) 0.020(3) 0.002(3) -0.001(3) 0.004(3)
C15 0.052(4) 0.021(3) 0.031(4) 0.010(3) 0.016(3) 0.002(3)
C16 0.031(3) 0.045(4) 0.034(4) -0.007(3) 0.020(3) -0.005(3)
C17 0.027(3) 0.025(3) 0.027(3) -0.005(3) 0.012(3) -0.007(3)
C18 0.045(4) 0.029(3) 0.033(4) 0.009(3) 0.014(3) -0.006(3)
P2 0.0200(7) 0.0165(7) 0.0103(7) -0.0038(6) 0.0051(6) -0.0019(6)
B2 0.029(4) 0.024(4) 0.023(4) -0.005(3) 0.009(3) -0.005(3)
Si3 0.0253(8) 0.0163(8) 0.0144(8) 0.0005(6) 0.0030(6) 0.0026(7)
Si4 0.0213(8) 0.0198(8) 0.0156(8) -0.0013(6) 0.0090(6) -0.0029(6)

loop_
_atom_type_symbol
_atom_type_description
_atom_type_scat_dispersion_real
_atom_type_scat_dispersion_imag
_atom_type_scat_source
C C 0.0033 0.0016 'International Tables Vol C Tables 4.2.6.8 and 6.1.1.4'
H H 0.0000 0.0000 'International Tables Vol C Tables 4.2.6.8 and 6.1.1.4'
B B 0.0013 0.0007 'International Tables Vol C Tables 4.2.6.8 and 6.1.1.4'
Si Si 0.0817 0.0704 'International Tables Vol C Tables 4.2.6.8 and 6.1.1.4'
P P 0.1023 0.0942 'International Tables Vol C Tables 4.2.6.8 and 6.1.1.4'
K K 0.2009 0.2494 'International Tables Vol C Tables 4.2.6.8 and 6.1.1.4'

loop_
_geom_angle_atom_site_label_1
_geom_angle_atom_site_label_2
_geom_angle_atom_site_label_3
_geom_angle
_geom_angle_site_symmetry_1
_geom_angle_site_symmetry_3
C1 K1 C9 56.19(14) . .
C1 K1 B1 61.49(15) . .
C1 K1 H1B 67.1(10) . .
C1 K1 H1C 76.1(11) . .
C1 K1 C17 103.10(14) . 4_666
C1 K1 B2 139.98(16) . .
C1 K1 B2 123.99(15) . 3_666
C1 K1 H2E 124.4(12) . .
C1 K1 H2F 154.2(11) . .
C9 K1 B1 101.18(16) . .
C9 K1 H1B 90.7(11) . .
C9 K1 H1C 122.0(12) . .
C9 K1 C17 69.64(14) . 4_666
C9 K1 B2 102.88(15) . .
C9 K1 B2 145.20(16) . 3_666
C9 K1 H2E 103.0(11) . .
C9 K1 H2F 103.7(10) . .
B1 K1 H1B 20.2(11) . .
B1 K1 H1C 21.0(11) . .
B1 K1 C17 164.31(16) . 4_666
B1 K1 B2 95.42(17) . .
B1 K1 B2 107.94(18) . 3_666
B1 K1 H2E 76.8(12) . .
B1 K1 H2F 113.7(11) . .
H1B K1 H1C 36.9(15) . .
H1B K1 C17 159.9(11) . 4_666
H1B K1 B2 81.0(11) . .
H1B K1 B2 122.6(11) . 3_666
H1B K1 H2E 62.1(16) . .
H1B K1 H2F 100.2(15) . .
H1C K1 C17 161.2(11) . 4_666
H1C K1 B2 92.8(11) . .
H1C K1 B2 87.3(12) . 3_666
H1C K1 H2E 76.6(16) . .
H1C K1 H2F 107.7(15) . .
C17 K1 B2 77.50(16) 4_666 3_666
C17 K1 B2 99.01(16) 4_666 .
C17 K1 H2E 117.1(12) 4_666 .
C17 K1 H2F 81.4(11) 4_666 .
B2 K1 B2 93.07(16) . 3_666
B2 K1 H2E 18.9(12) . .
B2 K1 H2E 101.9(11) 3_666 .
B2 K1 H2F 19.2(11) . .
B2 K1 H2F 81.8(11) 3_666 .
H2E K1 H2F 38.1(15) . .
C4 K2 B1 83.34(18) 4_575 .
C4 K2 H1A 70.5(11) 4_575 .
C4 K2 H1B 78.8(11) 4_575 .
C4 K2 H1C 105.0(11) 4_575 .
C4 K2 C10 109.38(14) 4_575 2
C4 K2 C15 95.68(16) 4_575 .
C4 K2 C17 162.45(14) 4_575 2
B1 K2 H1A 21.6(12) . .
B1 K2 H1B 21.4(12) . .
B1 K2 H1C 22.1(11) . .
B1 K2 C10 128.50(17) . 2
B1 K2 C15 128.72(17) . .
B1 K2 C17 113.73(17) . 2
H1A K2 H1B 38.4(16) . .
H1A K2 H1C 36.8(15) . .
H1A K2 C10 115.1(12) . 2
H1A K2 C15 144.4(12) . .
H1A K2 C17 124.2(11) . 2
H1B K2 H1C 36.6(15) . .
H1B K2 C10 149.7(12) . 2
H1B K2 C15 108.0(12) . .
H1B K2 C17 118.6(11) . 2
H1C K2 C10 115.0(11) . 2
H1C K2 C15 129.1(10) . .
H1C K2 C17 91.8(11) . 2
C10 K2 C15 100.30(14) 2 .
C10 K2 C17 57.39(13) 2 2
C15 K2 C17 77.09(14) . 2
K1 C1 P1 91.90(19) . .
K1 C1 Si1 109.0(2) . .
K1 C1 Si2 94.28(19) . .
P1 C1 Si1 120.4(3) . .
P1 C1 Si2 116.6(3) . .
Si1 C1 Si2 116.5(3) . .
H2A C2 H2B 109.5 . .
H2A C2 H2C 109.5 . .
H2A C2 P1 109.5 . .
H2B C2 H2C 109.5 . .
H2B C2 P1 109.5 . .
H2C C2 P1 109.5 . .
H3A C3 H3B 109.5 . .
H3A C3 H3C 109.5 . .
H3A C3 P1 109.5 . .
H3B C3 H3C 109.5 . .
H3B C3 P1 109.5 . .
H3C C3 P1 109.5 . .
H4A C4 H4B 109.5 . .
H4A C4 H4C 109.5 . .
H4A C4 Si1 109.5 . .
H4B C4 H4C 109.5 . .
H4B C4 Si1 109.5 . .
H4C C4 Si1 109.5 . .
H5A C5 H5B 109.5 . .
H5A C5 H5C 109.5 . .
H5A C5 Si1 109.5 . .
H5B C5 H5C 109.5 . .
H5B C5 Si1 109.5 . .
H5C C5 Si1 109.5 . .
H6A C6 H6B 109.5 . .
H6A C6 H6C 109.5 . .
H6A C6 Si1 109.5 . .
H6B C6 H6C 109.5 . .
H6B C6 Si1 109.5 . .
H6C C6 Si1 109.5 . .
H7A C7 H7B 109.5 . .
H7A C7 H7C 109.5 . .
H7A C7 Si2 109.5 . .
H7B C7 H7C 109.5 . .
H7B C7 Si2 109.5 . .
H7C C7 Si2 109.5 . .
H8A C8 H8B 109.5 . .
H8A C8 H8C 109.5 . .
H8A C8 Si2 109.5 . .
H8B C8 H8C 109.5 . .
H8B C8 Si2 109.5 . .
H8C C8 Si2 109.5 . .
H9A C9 H9B 109.5 . .
H9A C9 H9C 109.5 . .
H9A C9 Si2 109.5 . .
H9B C9 H9C 109.5 . .
H9B C9 Si2 109.5 . .
H9C C9 Si2 109.5 . .
C1 P1 C2 113.4(3) . .
C1 P1 C3 113.2(3) . .
C1 P1 B1 117.2(3) . .
C2 P1 C3 99.9(3) . .
C2 P1 B1 108.5(3) . .
C3 P1 B1 102.9(3) . .
K1 B1 K2 101.5(2) . .
K1 B1 P1 85.6(2) . .
K1 B1 H1A 168(3) . .
K1 B1 H1B 68(3) . .
K1 B1 H1C 61(3) . .
K2 B1 P1 168.7(3) . .
K2 B1 H1A 68(3) . .
K2 B1 H1B 67(3) . .
K2 B1 H1C 78(3) . .
P1 B1 H1A 106(3) . .
P1 B1 H1B 108(3) . .
P1 B1 H1C 114(3) . .
H1A B1 H1B 113(4) . .
H1A B1 H1C 109(4) . .
H1B B1 H1C 108(4) . .
C1 Si1 C4 113.6(2) . .
C1 Si1 C5 115.8(2) . .
C1 Si1 C6 113.0(2) . .
C4 Si1 C5 105.8(3) . .
C4 Si1 C6 102.7(3) . .
C5 Si1 C6 104.6(3) . .
C1 Si2 C7 113.7(3) . .
C1 Si2 C8 115.3(3) . .
C1 Si2 C9 112.8(2) . .
C7 Si2 C8 104.7(3) . .
C7 Si2 C9 106.2(3) . .
C8 Si2 C9 103.1(3) . .
K2 C10 P2 106.8(2) 2_545 .
K2 C10 Si3 99.63(19) 2_545 .
K2 C10 Si4 97.45(19) 2_545 .
P2 C10 Si3 115.4(3) . .
P2 C10 Si4 118.3(3) . .
Si3 C10 Si4 115.0(3) . .
H11A C11 H11B 109.5 . .
H11A C11 H11C 109.5 . .
H11A C11 P2 109.5 . .
H11B C11 H11C 109.5 . .
H11B C11 P2 109.5 . .
H11C C11 P2 109.5 . .
H12A C12 H12B 109.5 . .
H12A C12 H12C 109.5 . .
H12A C12 P2 109.5 . .
H12B C12 H12C 109.5 . .
H12B C12 P2 109.5 . .
H12C C12 P2 109.5 . .
H13A C13 H13B 109.5 . .
H13A C13 H13C 109.5 . .
H13A C13 Si3 109.5 . .
H13B C13 H13C 109.5 . .
H13B C13 Si3 109.5 . .
H13C C13 Si3 109.5 . .
H14A C14 H14B 109.5 . .
H14A C14 H14C 109.5 . .
H14A C14 Si3 109.5 . .
H14B C14 H14C 109.5 . .
H14B C14 Si3 109.5 . .
H14C C14 Si3 109.5 . .
H15A C15 H15B 109.5 . .
H15A C15 H15C 109.5 . .
H15A C15 Si3 109.5 . .
H15B C15 H15C 109.5 . .
H15B C15 Si3 109.5 . .
H15C C15 Si3 109.5 . .
H16A C16 H16B 109.5 . .
H16A C16 H16C 109.5 . .
H16A C16 Si4 109.5 . .
H16B C16 H16C 109.5 . .
H16B C16 Si4 109.5 . .
H16C C16 Si4 109.5 . .
H17A C17 H17B 109.5 . .
H17A C17 H17C 109.5 . .
H17A C17 Si4 109.5 . .
H17B C17 H17C 109.5 . .
H17B C17 Si4 109.5 . .
H17C C17 Si4 109.5 . .
H18A C18 H18B 109.5 . .
H18A C18 H18C 109.5 . .
H18A C18 Si4 109.5 . .
H18B C18 H18C 109.5 . .
H18B C18 Si4 109.5 . .
H18C C18 Si4 109.5 . .
C10 P2 C11 112.8(3) . .
C10 P2 C12 110.9(2) . .
C10 P2 B2 120.4(3) . .
C11 P2 C12 102.7(3) . .
C11 P2 B2 105.0(3) . .
C12 P2 B2 103.2(3) . .
K1 B2 K1 86.93(16) . 3_666
K1 B2 P2 118.9(3) . .
K1 B2 P2 132.1(3) 3_666 .
K1 B2 H2D 132(3) . .
K1 B2 H2D 53(3) 3_666 .
K1 B2 H2E 55(3) . .
K1 B2 H2E 111(3) 3_666 .
K1 B2 H2F 54(3) . .
K1 B2 H2F 60(3) 3_666 .
P2 B2 H2D 108(3) . .
P2 B2 H2E 117(3) . .
P2 B2 H2F 102(3) . .
H2D B2 H2E 111(4) . .
H2D B2 H2F 110(4) . .
H2E B2 H2F 109(4) . .
K2 Si3 C10 51.60(16) 2_545 .
K2 Si3 C13 163.8(2) 2_545 .
K2 Si3 C14 87.7(2) 2_545 .
K2 Si3 C15 77.42(19) 2_545 .
C10 Si3 C13 114.1(3) . .
C10 Si3 C14 112.2(3) . .
C10 Si3 C15 114.1(3) . .
C13 Si3 C14 106.4(3) . .
C13 Si3 C15 106.3(3) . .
C14 Si3 C15 102.8(3) . .
K2 Si4 C10 53.14(16) 2_545 .
K2 Si4 C16 152.6(2) 2_545 .
K2 Si4 C17 66.06(17) 2_545 .
K2 Si4 C18 102.3(2) 2_545 .
C10 Si4 C16 114.3(3) . .
C10 Si4 C17 112.4(2) . .
C10 Si4 C18 116.0(3) . .
C16 Si4 C17 105.8(3) . .
C16 Si4 C18 105.0(3) . .
C17 Si4 C18 102.1(3) . .

loop_
_geom_bond_atom_site_label_1
_geom_bond_atom_site_label_2
_geom_bond_distance
_geom_bond_site_symmetry_2
K1 C1 3.018(5) .
K1 C9 3.507(6) .
K1 B1 3.108(7) .
K1 H1B 2.87(5) .
K1 H1C 2.74(5) .
K1 C17 3.393(5) 4_666
K1 B2 3.340(7) .
K1 B2 3.266(7) 3_666
K1 H2E 2.85(6) .
K1 H2F 2.82(5) .
K2 C4 3.234(6) 4_575
K2 B1 2.946(6) .
K2 H1A 2.74(5) .
K2 H1B 2.71(5) .
K2 H1C 2.92(5) .
K2 C10 3.001(5) 2
K2 C15 3.456(6) .
K2 C17 3.421(6) 2
C1 P1 1.735(5) .
C1 Si1 1.835(5) .
C1 Si2 1.843(5) .
C2 H2A 0.9800 .
C2 H2B 0.9800 .
C2 H2C 0.9800 .
C2 P1 1.814(6) .
C3 H3A 0.9800 .
C3 H3B 0.9800 .
C3 H3C 0.9800 .
C3 P1 1.822(6) .
C4 H4A 0.9800 .
C4 H4B 0.9800 .
C4 H4C 0.9800 .
C4 Si1 1.896(6) .
C5 H5A 0.9800 .
C5 H5B 0.9800 .
C5 H5C 0.9800 .
C5 Si1 1.880(5) .
C6 H6A 0.9800 .
C6 H6B 0.9800 .
C6 H6C 0.9800 .
C6 Si1 1.870(6) .
C7 H7A 0.9800 .
C7 H7B 0.9800 .
C7 H7C 0.9800 .
C7 Si2 1.879(6) .
C8 H8A 0.9800 .
C8 H8B 0.9800 .
C8 H8C 0.9800 .
C8 Si2 1.879(6) .
C9 H9A 0.9800 .
C9 H9B 0.9800 .
C9 H9C 0.9800 .
C9 Si2 1.883(6) .
P1 B1 1.933(6) .
B1 H1A 1.08(6) .
B1 H1B 1.07(6) .
B1 H1C 1.13(5) .
C10 K2 3.001(5) 2_545
C10 P2 1.735(5) .
C10 Si3 1.844(5) .
C10 Si4 1.842(5) .
C11 H11A 0.9800 .
C11 H11B 0.9800 .
C11 H11C 0.9800 .
C11 P2 1.819(5) .
C12 H12A 0.9800 .
C12 H12B 0.9800 .
C12 H12C 0.9800 .
C12 P2 1.822(5) .
C13 H13A 0.9800 .
C13 H13B 0.9800 .
C13 H13C 0.9800 .
C13 Si3 1.875(6) .
C14 H14A 0.9800 .
C14 H14B 0.9800 .
C14 H14C 0.9800 .
C14 Si3 1.878(6) .
C15 H15A 0.9800 .
C15 H15B 0.9800 .
C15 H15C 0.9800 .
C15 Si3 1.884(6) .
C16 H16A 0.9800 .
C16 H16B 0.9800 .
C16 H16C 0.9800 .
C16 Si4 1.883(5) .
C17 H17A 0.9800 .
C17 H17B 0.9800 .
C17 H17C 0.9800 .
C17 Si4 1.895(5) .
C18 H18A 0.9800 .
C18 H18B 0.9800 .
C18 H18C 0.9800 .
C18 Si4 1.881(6) .
P2 B2 1.932(7) .
B2 K1 3.267(7) 3_666
B2 H2D 1.07(5) .
B2 H2E 1.13(6) .
B2 H2F 1.15(5) .
Si3 K2 3.775(2) 2_545
Si4 K2 3.7190(19) 2_545
